data_7022311
loop_
_publ_author_name
'Basu Baul, Tushar S.'
'Kundu, Sajal'
'Mitra, Sivaprasad'
'H\"opfl, Herbert'
'Tiekink, Edward R. T.'
'Linden, Anthony'

_publ_section_title
;
 The influence of counter ion and ligand methyl substitution on the
 solid-state structures and photophysical properties of mercury(II)
 complexes with (E)-N-(pyridin-2-ylmethylidene)arylamines.
;
_journal_issue 5
_journal_name_full 'Dalton transactions (Cambridge, England : 2003)'
_journal_page_first 1905
_journal_page_last 1920
_journal_paper_doi 10.1039/c2dt32283h
_journal_volume 42
_journal_year 2013
_chemical_absolute_configuration ad
_chemical_formula_moiety 'C26 H24 Br4 Hg2 N4'
_chemical_formula_sum 'C26 H24 Br4 Hg2 N4'
_chemical_formula_weight 1113.32
_chemical_name_systematic
;
?
;
_space_group_IT_number 4
_symmetry_cell_setting monoclinic
_symmetry_Int_Tables_number 4
_symmetry_space_group_name_Hall 'P 2yb'
_symmetry_space_group_name_H-M 'P 1 21 1'
_atom_sites_solution_hydrogens geom
_atom_sites_solution_primary heavy
_atom_sites_solution_secondary difmap
_audit_creation_date 10-12-20
_audit_creation_method SHELXL-97
_cell_angle_alpha 90.00
_cell_angle_beta 104.6895(9)
_cell_angle_gamma 90.00
_cell_formula_units_Z 2
_cell_length_a 8.2201(1)
_cell_length_b 17.5934(3)
_cell_length_c 10.0430(2)
_cell_measurement_reflns_used 33060
_cell_measurement_temperature 160(1)
_cell_measurement_theta_max 30.0
_cell_measurement_theta_min 2.0
_cell_volume 1404.94(4)
_computing_cell_refinement 'DENZO-SMN (Otwinowski & Minor, 1997)'
_computing_data_collection 'COLLECT (Nonius, 2000)'
_computing_data_reduction 'DENZO-SMN and SCALEPACK (Otwinowski & Minor, 1997)'
_computing_molecular_graphics 'ORTEPII (Johnson, 1976)'
_computing_publication_material 'SHELXL97 and PLATON (Spek, 2006)'
_computing_structure_refinement 'SHELXL97 (Sheldrick, 1997)'
_computing_structure_solution 'DIRDIF94 (Beurskens et al., 1994)'
_diffrn_ambient_temperature 160(1)
_diffrn_detector '65 mm CCD camera on \k goniostat'
_diffrn_detector_area_resol_mean 9
_diffrn_measured_fraction_theta_full 0.996
_diffrn_measured_fraction_theta_max 0.996
_diffrn_measurement_device_type 'Nonius KappaCCD area-detector diffractometer'
_diffrn_measurement_method '\f and \w scans with \k offsets'
_diffrn_radiation_monochromator 'horizontally mounted graphite crystal'
_diffrn_radiation_source 'Nonius FR590 sealed tube generator'
_diffrn_radiation_type 'Mo K\a'
_diffrn_radiation_wavelength 0.71073
_diffrn_reflns_av_R_equivalents 0.0537
_diffrn_reflns_av_sigmaI/netI 0.0360
_diffrn_reflns_limit_h_max 11
_diffrn_reflns_limit_h_min -11
_diffrn_reflns_limit_k_max 24
_diffrn_reflns_limit_k_min -24
_diffrn_reflns_limit_l_max 14
_diffrn_reflns_limit_l_min -14
_diffrn_reflns_number 41875
_diffrn_reflns_theta_full 29.99
_diffrn_reflns_theta_max 29.99
_diffrn_reflns_theta_min 2.10
_diffrn_standards_decay_% 0
_diffrn_standards_number 0
_exptl_absorpt_coefficient_mu 16.667
_exptl_absorpt_correction_T_max 0.213
_exptl_absorpt_correction_T_min 0.152
_exptl_absorpt_correction_type multi-scan
_exptl_absorpt_process_details '(Blessing, 1995)'
_exptl_crystal_colour pale-yellow
_exptl_crystal_density_diffrn 2.631
_exptl_crystal_density_method 'not measured'
_exptl_crystal_description prism
_exptl_crystal_F_000 1016
_exptl_crystal_size_max 0.18
_exptl_crystal_size_mid 0.12
_exptl_crystal_size_min 0.10
_refine_diff_density_max 2.359
_refine_diff_density_min -2.002
_refine_diff_density_rms 0.249
_refine_ls_abs_structure_details 'Flack & Bernardinelli (2000), 3798 Friedel pairs'
_refine_ls_abs_structure_Flack 0.259(7)
_refine_ls_extinction_method none
_refine_ls_goodness_of_fit_ref 1.042
_refine_ls_hydrogen_treatment constr
_refine_ls_matrix_type full
_refine_ls_number_parameters 328
_refine_ls_number_reflns 8003
_refine_ls_number_restraints 1
_refine_ls_restrained_S_all 1.042
_refine_ls_R_factor_all 0.0383
_refine_ls_R_factor_gt 0.0318
_refine_ls_shift/su_max 0.002
_refine_ls_shift/su_mean 0.000
_refine_ls_structure_factor_coef Fsqd
_refine_ls_weighting_details 'w=1/[\s^2^(Fo^2^)+(0.0388P)^2^+2.3344P] where P=(Fo^2^+2Fc^2^)/3'
_refine_ls_weighting_scheme calc
_refine_ls_wR_factor_gt 0.0698
_refine_ls_wR_factor_ref 0.0731
_reflns_number_gt 7309
_reflns_number_total 8003
_reflns_threshold_expression 'I > 2\s(I)'
_cod_data_source_file c2dt32283h.txt
_cod_data_source_block 7
_cod_database_code 7022311

loop_
_symmetry_equiv_pos_as_xyz
'x, y, z'
'-x, y+1/2, -z'

loop_
_atom_site_label
_atom_site_type_symbol
_atom_site_fract_x
_atom_site_fract_y
_atom_site_fract_z
_atom_site_U_iso_or_equiv
_atom_site_adp_type
_atom_site_occupancy
_atom_site_symmetry_multiplicity
_atom_site_calc_flag
_atom_site_refinement_flags
Hg1 Hg 0.82158(3) 0.497219(14) 0.93857(2) 0.02669(6) Uani 1 1 d .
Hg21 Hg 0.39573(3) 0.564968(14) 0.54611(2) 0.02772(6) Uani 1 1 d .
Br1 Br 0.53934(8) 0.43897(4) 0.83919(7) 0.03179(15) Uani 1 1 d .
Br2 Br 1.07440(9) 0.42380(4) 0.89472(7) 0.03288(16) Uani 1 1 d .
Br21 Br 0.67589(9) 0.61996(4) 0.66301(7) 0.03063(15) Uani 1 1 d .
Br22 Br 0.14572(9) 0.64349(4) 0.58394(7) 0.03110(15) Uani 1 1 d .
N1 N 0.9614(7) 0.6090(3) 1.0039(5) 0.0230(11) Uani 1 1 d .
N2 N 0.8521(6) 0.5166(3) 1.1873(5) 0.0218(11) Uani 1 1 d .
N21 N 0.2655(7) 0.4510(3) 0.4776(5) 0.0236(11) Uani 1 1 d .
N22 N 0.3871(7) 0.5443(3) 0.3015(5) 0.0229(11) Uani 1 1 d .
C1 C 0.9856(8) 0.6305(4) 1.1362(6) 0.0230(12) Uani 1 1 d .
C2 C 1.0741(9) 0.6957(4) 1.1861(7) 0.0274(14) Uani 1 1 d .
H2 H 1.0878 0.7102 1.2794 0.033 Uiso 1 1 calc R
C3 C 1.1430(8) 0.7401(4) 1.0999(7) 0.0289(14) Uani 1 1 d .
H3 H 1.2031 0.7854 1.1322 0.035 Uiso 1 1 calc R
C4 C 1.1210(8) 0.7160(4) 0.9657(7) 0.0262(13) Uani 1 1 d .
H4 H 1.1694 0.7441 0.9047 0.031 Uiso 1 1 calc R
C5 C 1.0284(8) 0.6508(4) 0.9193(7) 0.0267(13) Uani 1 1 d .
H5 H 1.0123 0.6355 0.8261 0.032 Uiso 1 1 calc R
C6 C 0.9174(8) 0.5812(4) 1.2280(6) 0.0240(13) Uani 1 1 d .
H6 H 0.9221 0.5977 1.3190 0.029 Uiso 1 1 calc R
C7 C 0.7903(8) 0.4677(4) 1.2775(6) 0.0217(12) Uani 1 1 d .
C8 C 0.7979(8) 0.4861(4) 1.4156(6) 0.0267(14) Uani 1 1 d .
H8 H 0.8438 0.5332 1.4537 0.032 Uiso 1 1 calc R
C9 C 0.7366(9) 0.4337(4) 1.4952(6) 0.0253(13) Uani 1 1 d .
H9 H 0.7402 0.4462 1.5879 0.030 Uiso 1 1 calc R
C10 C 0.6712(8) 0.3648(4) 1.4438(6) 0.0238(13) Uani 1 1 d .
C11 C 0.6660(9) 0.3468(4) 1.3060(7) 0.0268(14) Uani 1 1 d .
H11 H 0.6229 0.2991 1.2689 0.032 Uiso 1 1 calc R
C12 C 0.7241(9) 0.3988(4) 1.2240(7) 0.0278(14) Uani 1 1 d .
H12 H 0.7180 0.3868 1.1306 0.033 Uiso 1 1 calc R
C13 C 0.6051(10) 0.3085(4) 1.5316(8) 0.0324(15) Uani 1 1 d .
H13A H 0.6112 0.3309 1.6221 0.049 Uiso 1 1 calc R
H13B H 0.6733 0.2621 1.5431 0.049 Uiso 1 1 calc R
H13C H 0.4879 0.2959 1.4865 0.049 Uiso 1 1 calc R
C21 C 0.2579(8) 0.4285(4) 0.3472(6) 0.0203(11) Uani 1 1 d .
C22 C 0.1816(9) 0.3607(4) 0.2965(7) 0.0290(14) Uani 1 1 d .
H22 H 0.1786 0.3451 0.2053 0.035 Uiso 1 1 calc R
C23 C 0.1093(9) 0.3156(4) 0.3796(8) 0.0316(15) Uani 1 1 d .
H23 H 0.0559 0.2690 0.3463 0.038 Uiso 1 1 calc R
C24 C 0.1169(8) 0.3402(4) 0.5126(8) 0.0314(15) Uani 1 1 d .
H24 H 0.0692 0.3104 0.5719 0.038 Uiso 1 1 calc R
C25 C 0.1951(8) 0.4090(4) 0.5580(6) 0.0264(14) Uani 1 1 d .
H25 H 0.1982 0.4264 0.6482 0.032 Uiso 1 1 calc R
C26 C 0.3287(8) 0.4783(4) 0.2610(6) 0.0230(13) Uani 1 1 d .
H26 H 0.3320 0.4614 0.1719 0.028 Uiso 1 1 calc R
C27 C 0.4512(8) 0.5934(4) 0.2150(6) 0.0212(12) Uani 1 1 d .
C28 C 0.4340(8) 0.5821(4) 0.0759(7) 0.0266(14) Uani 1 1 d .
H28 H 0.3773 0.5382 0.0323 0.032 Uiso 1 1 calc R
C29 C 0.4991(9) 0.6344(4) -0.0010(7) 0.0263(13) Uani 1 1 d .
H29 H 0.4871 0.6251 -0.0962 0.032 Uiso 1 1 calc R
C30 C 0.5818(8) 0.7003(4) 0.0582(7) 0.0234(12) Uani 1 1 d .
C31 C 0.5971(9) 0.7104(4) 0.1999(7) 0.0261(14) Uani 1 1 d .
H31 H 0.6540 0.7540 0.2446 0.031 Uiso 1 1 calc R
C32 C 0.5323(9) 0.6591(4) 0.2753(7) 0.0295(15) Uani 1 1 d .
H32 H 0.5428 0.6685 0.3702 0.035 Uiso 1 1 calc R
C33 C 0.6475(9) 0.7573(5) -0.0244(7) 0.0314(15) Uani 1 1 d .
H33A H 0.7661 0.7676 0.0198 0.047 Uiso 1 1 calc R
H33B H 0.5826 0.8044 -0.0301 0.047 Uiso 1 1 calc R
H33C H 0.6372 0.7373 -0.1172 0.047 Uiso 1 1 calc R

loop_
_atom_site_aniso_label
_atom_site_aniso_U_11
_atom_site_aniso_U_22
_atom_site_aniso_U_33
_atom_site_aniso_U_23
_atom_site_aniso_U_13
_atom_site_aniso_U_12
Hg1 0.02541(11) 0.03142(13) 0.02421(11) -0.00611(10) 0.00806(9) -0.00523(10)
Hg21 0.02617(12) 0.03292(14) 0.02537(11) -0.00840(10) 0.00893(9) -0.00541(10)
Br1 0.0279(3) 0.0391(4) 0.0274(3) -0.0059(3) 0.0052(3) -0.0091(3)
Br2 0.0307(3) 0.0366(4) 0.0335(4) -0.0034(3) 0.0121(3) 0.0041(3)
Br21 0.0291(3) 0.0366(4) 0.0246(3) -0.0041(3) 0.0038(2) -0.0066(3)
Br22 0.0307(3) 0.0353(4) 0.0297(3) -0.0057(3) 0.0120(3) 0.0016(3)
N1 0.022(3) 0.030(3) 0.018(2) 0.004(2) 0.006(2) 0.002(2)
N2 0.018(2) 0.027(3) 0.020(2) -0.003(2) 0.0053(19) 0.0011(19)
N21 0.023(3) 0.029(3) 0.019(2) 0.000(2) 0.004(2) -0.005(2)
N22 0.021(2) 0.024(3) 0.022(2) 0.001(2) 0.004(2) -0.0011(19)
C1 0.021(3) 0.026(3) 0.022(3) -0.000(2) 0.004(2) 0.001(2)
C2 0.031(3) 0.026(3) 0.025(3) -0.004(3) 0.006(3) -0.001(3)
C3 0.024(3) 0.029(4) 0.031(3) 0.001(3) 0.004(3) -0.003(3)
C4 0.022(3) 0.027(3) 0.031(3) 0.004(3) 0.009(3) -0.001(2)
C5 0.022(3) 0.033(4) 0.024(3) 0.003(3) 0.004(2) -0.003(3)
C6 0.027(3) 0.029(4) 0.016(2) 0.002(2) 0.007(2) 0.004(2)
C7 0.018(3) 0.030(3) 0.016(2) 0.001(2) 0.004(2) 0.002(2)
C8 0.032(3) 0.028(4) 0.022(3) -0.004(3) 0.011(2) -0.001(3)
C9 0.032(3) 0.030(3) 0.016(3) 0.002(2) 0.011(2) 0.005(3)
C10 0.020(3) 0.030(3) 0.022(3) 0.004(3) 0.007(2) 0.004(2)
C11 0.034(3) 0.020(3) 0.028(3) -0.001(2) 0.009(3) -0.004(3)
C12 0.027(3) 0.032(4) 0.024(3) -0.008(3) 0.005(2) -0.002(3)
C13 0.035(4) 0.029(4) 0.034(3) 0.007(3) 0.009(3) 0.002(3)
C21 0.021(3) 0.018(3) 0.021(3) -0.003(2) 0.004(2) 0.001(2)
C22 0.035(4) 0.028(3) 0.026(3) -0.006(3) 0.010(3) -0.006(3)
C23 0.029(3) 0.027(4) 0.037(4) -0.001(3) 0.004(3) -0.005(3)
C24 0.021(3) 0.036(4) 0.036(4) 0.012(3) 0.006(3) 0.001(3)
C25 0.021(3) 0.039(4) 0.019(3) 0.006(3) 0.005(2) -0.001(3)
C26 0.022(3) 0.024(4) 0.022(3) -0.004(2) 0.005(2) -0.000(2)
C27 0.019(3) 0.022(3) 0.022(3) -0.004(2) 0.003(2) 0.004(2)
C28 0.023(3) 0.033(4) 0.025(3) -0.009(3) 0.008(2) -0.008(2)
C29 0.027(3) 0.030(4) 0.024(3) 0.002(3) 0.008(2) 0.005(3)
C30 0.021(3) 0.023(3) 0.026(3) 0.001(2) 0.008(2) 0.001(2)
C31 0.026(3) 0.025(3) 0.028(3) -0.002(3) 0.008(3) -0.001(2)
C32 0.038(4) 0.027(3) 0.024(3) -0.003(3) 0.007(3) 0.004(3)
C33 0.034(4) 0.033(4) 0.028(3) 0.005(3) 0.008(3) -0.001(3)

loop_
_atom_type_symbol
_atom_type_description
_atom_type_number_in_cell
_atom_type_scat_dispersion_real
_atom_type_scat_dispersion_imag
_atom_type_scat_source
C C 52 0.0033 0.0016
; International Tables for Crystallography (1992).
Vol. C, Tables 4.2.6.8 and 6.1.1.4
;
H H 48 0.0000 0.0000
; International Tables for Crystallography (1992).
Vol. C, Tables 4.2.6.8 and 6.1.1.4
;
Br Br 8 -0.2901 2.4595
; International Tables for Crystallography (1992).
Vol. C, Tables 4.2.6.8 and 6.1.1.4
;
Hg Hg 4 -2.3894 9.2266
; International Tables for Crystallography (1992).
Vol. C, Tables 4.2.6.8 and 6.1.1.4
;
N N 8 0.0061 0.0033
; International Tables for Crystallography (1992).
Vol. C, Tables 4.2.6.8 and 6.1.1.4
;

loop_
_geom_angle_atom_site_label_1
_geom_angle_atom_site_label_2
_geom_angle_atom_site_label_3
_geom_angle
N1 Hg1 N2 71.13(18)
N1 Hg1 Br1 144.52(13)
N2 Hg1 Br1 107.83(12)
N1 Hg1 Br2 96.39(13)
N2 Hg1 Br2 111.26(12)
Br1 Hg1 Br2 115.66(3)
N1 Hg1 Br21 74.98(13)
N2 Hg1 Br21 130.20(13)
Br1 Hg1 Br21 80.75(2)
Br2 Hg1 Br21 107.78(2)
N21 Hg21 N22 71.30(18)
N21 Hg21 Br21 141.55(14)
N22 Hg21 Br21 108.38(12)
N21 Hg21 Br22 100.57(14)
N22 Hg21 Br22 113.72(12)
Br21 Hg21 Br22 113.36(3)
N21 Hg21 Br1 74.97(13)
N22 Hg21 Br1 129.66(12)
Br21 Hg21 Br1 77.54(2)
Br22 Hg21 Br1 108.31(2)
Hg1 Br1 Hg21 98.70(2)
Hg21 Br21 Hg1 102.94(2)
C5 N1 C1 119.2(6)
C5 N1 Hg1 123.1(4)
C1 N1 Hg1 117.5(4)
C6 N2 C7 121.3(5)
C6 N2 Hg1 111.9(4)
C7 N2 Hg1 126.5(4)
C25 N21 C21 120.3(6)
C25 N21 Hg21 123.0(5)
C21 N21 Hg21 116.6(4)
C26 N22 C27 121.7(5)
C26 N22 Hg21 111.3(4)
C27 N22 Hg21 126.8(4)
N1 C1 C2 121.5(6)
N1 C1 C6 117.8(6)
C2 C1 C6 120.6(6)
C1 C2 C3 120.1(6)
C1 C2 H2 120.0
C3 C2 H2 120.0
C4 C3 C2 117.6(7)
C4 C3 H3 121.2
C2 C3 H3 121.2
C3 C4 C5 120.4(6)
C3 C4 H4 119.8
C5 C4 H4 119.8
N1 C5 C4 121.1(6)
N1 C5 H5 119.4
C4 C5 H5 119.4
N2 C6 C1 121.2(6)
N2 C6 H6 119.4
C1 C6 H6 119.4
C12 C7 C8 120.0(6)
C12 C7 N2 116.7(5)
C8 C7 N2 123.3(6)
C9 C8 C7 118.6(6)
C9 C8 H8 120.7
C7 C8 H8 120.7
C10 C9 C8 122.2(6)
C10 C9 H9 118.9
C8 C9 H9 118.9
C9 C10 C11 118.5(6)
C9 C10 C13 121.5(6)
C11 C10 C13 119.9(6)
C12 C11 C10 120.3(6)
C12 C11 H11 119.9
C10 C11 H11 119.9
C7 C12 C11 120.4(6)
C7 C12 H12 119.8
C11 C12 H12 119.8
C10 C13 H13A 109.5
C10 C13 H13B 109.5
H13A C13 H13B 109.5
C10 C13 H13C 109.5
H13A C13 H13C 109.5
H13B C13 H13C 109.5
N21 C21 C22 120.9(6)
N21 C21 C26 118.2(6)
C22 C21 C26 120.9(6)
C21 C22 C23 119.6(6)
C21 C22 H22 120.2
C23 C22 H22 120.2
C22 C23 C24 118.5(7)
C22 C23 H23 120.7
C24 C23 H23 120.7
C23 C24 C25 119.3(6)
C23 C24 H24 120.3
C25 C24 H24 120.3
N21 C25 C24 121.3(6)
N21 C25 H25 119.3
C24 C25 H25 119.3
N22 C26 C21 122.1(6)
N22 C26 H26 118.9
C21 C26 H26 118.9
C28 C27 C32 118.2(6)
C28 C27 N22 124.9(6)
C32 C27 N22 116.8(6)
C27 C28 C29 120.7(6)
C27 C28 H28 119.7
C29 C28 H28 119.7
C28 C29 C30 121.7(6)
C28 C29 H29 119.1
C30 C29 H29 119.1
C29 C30 C31 116.3(6)
C29 C30 C33 121.9(6)
C31 C30 C33 121.8(6)
C32 C31 C30 121.9(7)
C32 C31 H31 119.1
C30 C31 H31 119.1
C31 C32 C27 121.1(6)
C31 C32 H32 119.4
C27 C32 H32 119.4
C30 C33 H33A 109.5
C30 C33 H33B 109.5
H33A C33 H33B 109.5
C30 C33 H33C 109.5
H33A C33 H33C 109.5
H33B C33 H33C 109.5

loop_
_geom_bond_atom_site_label_1
_geom_bond_atom_site_label_2
_geom_bond_distance
Hg1 N1 2.288(6)
Hg1 N2 2.471(5)
Hg1 Br1 2.5010(7)
Hg1 Br2 2.5779(8)
Hg1 Br21 3.4749(8)
Hg21 N21 2.295(6)
Hg21 N22 2.467(5)
Hg21 Br21 2.4993(7)
Hg21 Br22 2.5831(7)
Hg21 Br1 3.6344(8)
N1 C5 1.343(8)
N1 C1 1.348(8)
N2 C6 1.278(9)
N2 C7 1.434(8)
N21 C25 1.330(8)
N21 C21 1.355(8)
N22 C26 1.283(8)
N22 C27 1.418(8)
C1 C2 1.383(10)
C1 C6 1.477(9)
C2 C3 1.388(10)
C2 H2 0.9500
C3 C4 1.381(10)
C3 H3 0.9500
C4 C5 1.390(10)
C4 H4 0.9500
C5 H5 0.9500
C6 H6 0.9500
C7 C12 1.380(10)
C7 C8 1.410(8)
C8 C9 1.395(9)
C8 H8 0.9500
C9 C10 1.373(10)
C9 H9 0.9500
C10 C11 1.410(9)
C10 C13 1.516(10)
C11 C12 1.393(10)
C11 H11 0.9500
C12 H12 0.9500
C13 H13A 0.9800
C13 H13B 0.9800
C13 H13C 0.9800
C21 C22 1.383(9)
C21 C26 1.453(9)
C22 C23 1.390(10)
C22 H22 0.9500
C23 C24 1.391(11)
C23 H23 0.9500
C24 C25 1.392(11)
C24 H24 0.9500
C25 H25 0.9500
C26 H26 0.9500
C27 C28 1.383(9)
C27 C32 1.394(10)
C28 C29 1.393(9)
C28 H28 0.9500
C29 C30 1.398(10)
C29 H29 0.9500
C30 C31 1.408(9)
C30 C33 1.487(9)
C31 C32 1.369(10)
C31 H31 0.9500
C32 H32 0.9500
C33 H33A 0.9800
C33 H33B 0.9800
C33 H33C 0.9800

loop_
_geom_torsion_atom_site_label_1
_geom_torsion_atom_site_label_2
_geom_torsion_atom_site_label_3
_geom_torsion_atom_site_label_4
_geom_torsion
N1 Hg1 Br1 Hg21 48.7(2)
N2 Hg1 Br1 Hg21 130.98(13)
Br2 Hg1 Br1 Hg21 -103.78(3)
Br21 Hg1 Br1 Hg21 1.589(19)
N21 Hg21 Br1 Hg1 150.61(14)
N22 Hg21 Br1 Hg1 101.44(16)
Br21 Hg21 Br1 Hg1 -2.23(3)
Br22 Hg21 Br1 Hg1 -113.01(3)
N21 Hg21 Br21 Hg1 -43.5(2)
N22 Hg21 Br21 Hg1 -126.34(13)
Br22 Hg21 Br21 Hg1 106.41(3)
Br1 Hg21 Br21 Hg1 1.63(2)
N1 Hg1 Br21 Hg21 -156.23(14)
N2 Hg1 Br21 Hg21 -107.93(16)
Br1 Hg1 Br21 Hg21 -2.34(3)
Br2 Hg1 Br21 Hg21 111.76(3)
N2 Hg1 N1 C5 173.8(5)
Br1 Hg1 N1 C5 -91.8(5)
Br2 Hg1 N1 C5 63.4(5)
Br21 Hg1 N1 C5 -43.3(5)
N2 Hg1 N1 C1 -2.0(4)
Br1 Hg1 N1 C1 92.5(5)
Br2 Hg1 N1 C1 -112.3(4)
Br21 Hg1 N1 C1 141.0(5)
N1 Hg1 N2 C6 5.2(4)
Br1 Hg1 N2 C6 -137.3(4)
Br2 Hg1 N2 C6 94.8(4)
Br21 Hg1 N2 C6 -44.4(5)
N1 Hg1 N2 C7 178.8(5)
Br1 Hg1 N2 C7 36.2(5)
Br2 Hg1 N2 C7 -91.6(5)
Br21 Hg1 N2 C7 129.1(4)
N22 Hg21 N21 C25 -174.4(6)
Br21 Hg21 N21 C25 89.4(5)
Br22 Hg21 N21 C25 -62.7(5)
Br1 Hg21 N21 C25 43.6(5)
N22 Hg21 N21 C21 3.4(4)
Br21 Hg21 N21 C21 -92.8(5)
Br22 Hg21 N21 C21 115.1(4)
Br1 Hg21 N21 C21 -138.6(5)
N21 Hg21 N22 C26 -5.7(4)
Br21 Hg21 N22 C26 133.7(4)
Br22 Hg21 N22 C26 -99.3(4)
Br1 Hg21 N22 C26 44.8(5)
N21 Hg21 N22 C27 -179.8(5)
Br21 Hg21 N22 C27 -40.4(5)
Br22 Hg21 N22 C27 86.6(5)
Br1 Hg21 N22 C27 -129.3(4)
C5 N1 C1 C2 1.7(9)
Hg1 N1 C1 C2 177.6(5)
C5 N1 C1 C6 -177.0(6)
Hg1 N1 C1 C6 -1.1(7)
N1 C1 C2 C3 -1.1(10)
C6 C1 C2 C3 177.6(6)
C1 C2 C3 C4 -0.7(10)
C2 C3 C4 C5 1.9(10)
C1 N1 C5 C4 -0.5(9)
Hg1 N1 C5 C4 -176.1(5)
C3 C4 C5 N1 -1.4(10)
C7 N2 C6 C1 178.1(6)
Hg1 N2 C6 C1 -8.0(7)
N1 C1 C6 N2 6.7(9)
C2 C1 C6 N2 -172.1(6)
C6 N2 C7 C12 -179.2(6)
Hg1 N2 C7 C12 7.8(8)
C6 N2 C7 C8 -0.6(9)
Hg1 N2 C7 C8 -173.5(5)
C12 C7 C8 C9 -0.4(10)
N2 C7 C8 C9 -178.9(6)
C7 C8 C9 C10 0.8(10)
C8 C9 C10 C11 -0.1(10)
C8 C9 C10 C13 180.0(6)
C9 C10 C11 C12 -0.9(10)
C13 C10 C11 C12 179.0(6)
C8 C7 C12 C11 -0.7(10)
N2 C7 C12 C11 178.0(6)
C10 C11 C12 C7 1.4(11)
C25 N21 C21 C22 -2.0(10)
Hg21 N21 C21 C22 -179.9(5)
C25 N21 C21 C26 176.7(6)
Hg21 N21 C21 C26 -1.2(7)
N21 C21 C22 C23 1.1(10)
C26 C21 C22 C23 -177.6(6)
C21 C22 C23 C24 -0.3(11)
C22 C23 C24 C25 0.4(10)
C21 N21 C25 C24 2.1(10)
Hg21 N21 C25 C24 179.9(5)
C23 C24 C25 N21 -1.3(10)
C27 N22 C26 C21 -178.0(5)
Hg21 N22 C26 C21 7.5(7)
N21 C21 C26 N22 -4.8(9)
C22 C21 C26 N22 173.9(7)
C26 N22 C27 C28 10.9(10)
Hg21 N22 C27 C28 -175.6(5)
C26 N22 C27 C32 -171.4(6)
Hg21 N22 C27 C32 2.1(8)
C32 C27 C28 C29 1.2(10)
N22 C27 C28 C29 178.9(6)
C27 C28 C29 C30 -0.8(10)
C28 C29 C30 C31 0.7(10)
C28 C29 C30 C33 -178.4(6)
C29 C30 C31 C32 -1.0(10)
C33 C30 C31 C32 178.0(7)
C30 C31 C32 C27 1.5(11)
C28 C27 C32 C31 -1.6(10)
N22 C27 C32 C31 -179.4(6)
